data_4345442
loop_
_publ_author_name
'Parvin, Nasrina'
'Pal, Shiv'
'Khan, Shabana'
'Das, Shubhajit'
'Pati, Swapan K.'
'Roesky, Herbert W.'

_publ_section_title
;
 Unique Approach to Copper(I) Silylene Chalcogenone Complexes.
;
_journal_issue 3
_journal_name_full 'Inorganic chemistry'
_journal_page_first 1706
_journal_page_last 1712
_journal_paper_doi 10.1021/acs.inorgchem.6b02833
_journal_volume 56
_journal_year 2017
_chemical_formula_moiety 'C21 H41 Br Cu N3 Se Si3'
_chemical_formula_sum 'C21 H41 Br Cu N3 Se Si3'
_chemical_formula_weight 642.25
_space_group_crystal_system orthorhombic
_space_group_IT_number 61
_space_group_name_Hall '-P 2ac 2ab'
_space_group_name_H-M_alt 'P b c a'
_symmetry_space_group_name_Hall '-P 2ac 2ab'
_symmetry_space_group_name_H-M 'P b c a'
_atom_sites_solution_hydrogens geom
_audit_creation_method SHELXL-2014/7
_cell_angle_alpha 90
_cell_angle_beta 90
_cell_angle_gamma 90
_cell_formula_units_Z 8
_cell_length_a 18.1256(19)
_cell_length_b 15.6375(16)
_cell_length_c 19.893(2)
_cell_measurement_reflns_used 9998
_cell_measurement_temperature 100(2)
_cell_measurement_theta_max 23.09
_cell_measurement_theta_min 2.25
_cell_volume 5638.5(10)
_computing_cell_refinement 'Bruker SAINT'
_computing_data_collection 'Bruker APEX2'
_computing_data_reduction 'Bruker SAINT'
_computing_molecular_graphics 'Bruker SHELXTL'
_computing_publication_material 'Bruker SHELXTL'
_computing_structure_refinement 'SHELXL-2014 (Sheldrick 2014)'
_computing_structure_solution 'SHELXS-97 (Sheldrick 2008)'
_diffrn_ambient_temperature 100(2)
_diffrn_measured_fraction_theta_full 1.000
_diffrn_measured_fraction_theta_max 1.000
_diffrn_measurement_device_type 'Bruker APEX-II CCD'
_diffrn_measurement_method '\f and \w scans'
_diffrn_radiation_type MoK\a
_diffrn_radiation_wavelength 0.71073
_diffrn_reflns_av_R_equivalents 0.1942
_diffrn_reflns_av_unetI/netI 0.0572
_diffrn_reflns_Laue_measured_fraction_full 1.000
_diffrn_reflns_Laue_measured_fraction_max 1.000
_diffrn_reflns_limit_h_max 21
_diffrn_reflns_limit_h_min -21
_diffrn_reflns_limit_k_max 18
_diffrn_reflns_limit_k_min -18
_diffrn_reflns_limit_l_max 23
_diffrn_reflns_limit_l_min -23
_diffrn_reflns_number 128051
_diffrn_reflns_point_group_measured_fraction_full 1.000
_diffrn_reflns_point_group_measured_fraction_max 1.000
_diffrn_reflns_theta_full 25.242
_diffrn_reflns_theta_max 25.250
_diffrn_reflns_theta_min 2.247
_exptl_absorpt_coefficient_mu 3.625
_exptl_absorpt_correction_type multi-scan
_exptl_absorpt_process_details 'Sheldrick, G. M. (2012) SADABS. Bruker AXS Inc., Madison, Wisconsin, USA.'
_exptl_crystal_colour colorless
_exptl_crystal_density_diffrn 1.513
_exptl_crystal_description block
_exptl_crystal_F_000 2624
_exptl_crystal_size_max 0.1
_exptl_crystal_size_mid 0.1
_exptl_crystal_size_min 0.1
_exptl_transmission_factor_max 0.7457
_exptl_transmission_factor_min 0.5756
_refine_diff_density_max 0.732
_refine_diff_density_min -0.599
_refine_diff_density_rms 0.162
_refine_ls_extinction_method none
_refine_ls_goodness_of_fit_ref 1.349
_refine_ls_hydrogen_treatment constr
_refine_ls_matrix_type full
_refine_ls_number_parameters 283
_refine_ls_number_reflns 5105
_refine_ls_number_restraints 6
_refine_ls_restrained_S_all 1.348
_refine_ls_R_factor_all 0.1116
_refine_ls_R_factor_gt 0.0793
_refine_ls_shift/su_max 0.001
_refine_ls_shift/su_mean 0.000
_refine_ls_structure_factor_coef Fsqd
_refine_ls_weighting_details 'w=1/[\s^2^(Fo^2^)+42.2225P] where P=(Fo^2^+2Fc^2^)/3'
_refine_ls_weighting_scheme calc
_refine_ls_wR_factor_gt 0.1042
_refine_ls_wR_factor_ref 0.1137
_reflns_Friedel_coverage 0.000
_reflns_number_gt 4019
_reflns_number_total 5105
_reflns_threshold_expression 'I > 2\s(I)'
_cod_data_source_file ic6b02833_si_002.cif
_cod_data_source_block 7_a
_cod_original_cell_volume 5638.4(10)
_cod_database_code 4345442
_shelx_shelxl_version_number 2014/7
_shelx_space_group_comment
;
The symmetry employed for this shelxl refinement is uniquely defined
by the following loop, which should always be used as a source of
symmetry information in preference to the above space-group names.
They are only intended as comments.
;

loop_
_space_group_symop_operation_xyz
'x, y, z'
'-x+1/2, -y, z+1/2'
'-x, y+1/2, -z+1/2'
'x+1/2, -y+1/2, -z'
'-x, -y, -z'
'x-1/2, y, -z-1/2'
'x, -y-1/2, z-1/2'
'-x-1/2, y-1/2, z'

loop_
_atom_site_label
_atom_site_type_symbol
_atom_site_fract_x
_atom_site_fract_y
_atom_site_fract_z
_atom_site_U_iso_or_equiv
_atom_site_adp_type
_atom_site_occupancy
_atom_site_site_symmetry_order
_atom_site_calc_flag
_atom_site_refinement_flags_posn
_atom_site_refinement_flags_adp
Se1 Se 0.71007(4) 0.43163(4) 0.70621(3) 0.01501(17) Uani 1 1 d . .
Br1 Br 0.60245(5) 0.33881(6) 0.89402(4) 0.0316(2) Uani 1 1 d . .
Cu1 Cu 0.65201(5) 0.39205(5) 0.80097(4) 0.0157(2) Uani 1 1 d . .
Si1 Si 0.64815(10) 0.54823(11) 0.68304(9) 0.0084(4) Uani 1 1 d . .
Si3 Si 0.70388(11) 0.52133(12) 0.54170(9) 0.0112(4) Uani 1 1 d . .
Si2 Si 0.62901(11) 0.68878(11) 0.57712(9) 0.0123(4) Uani 1 1 d . .
N2 N 0.6461(3) 0.6240(3) 0.7519(3) 0.0083(11) Uani 1 1 d . .
N1 N 0.5544(3) 0.5515(3) 0.7153(3) 0.0102(12) Uani 1 1 d . .
N3 N 0.6610(3) 0.5870(3) 0.6043(2) 0.0082(12) Uani 1 1 d . U
C2 C 0.5291(4) 0.6359(4) 0.8204(3) 0.0108(15) Uani 1 1 d . .
C1 C 0.5753(3) 0.6048(4) 0.7642(3) 0.0083(14) Uani 1 1 d . .
C3 C 0.7019(4) 0.6703(4) 0.7927(3) 0.0131(14) Uani 1 1 d . .
C4 C 0.4814(3) 0.5122(4) 0.7005(4) 0.0161(15) Uani 1 1 d . .
C5 C 0.7665(3) 0.6862(4) 0.7454(3) 0.0145(15) Uani 1 1 d . .
H5A H 0.7836 0.6327 0.7277 0.022 Uiso 1 1 calc R U
H5B H 0.8058 0.7135 0.7697 0.022 Uiso 1 1 calc R U
H5C H 0.7509 0.7224 0.7092 0.022 Uiso 1 1 calc R U
C6 C 0.4852(4) 0.6194(5) 0.9330(3) 0.0184(17) Uani 1 1 d . .
H6 H 0.4870 0.5916 0.9743 0.022 Uiso 1 1 calc R U
C7 C 0.5321(4) 0.5940(4) 0.8821(3) 0.0137(15) Uani 1 1 d . .
H7 H 0.5653 0.5496 0.8890 0.016 Uiso 1 1 calc R U
C8 C 0.4795(4) 0.7018(4) 0.8106(3) 0.0120(15) Uani 1 1 d . .
H8 H 0.4778 0.7300 0.7695 0.014 Uiso 1 1 calc R U
C9 C 0.6511(4) 0.4207(4) 0.5287(3) 0.0139(15) Uani 1 1 d . .
H9A H 0.6486 0.3896 0.5702 0.021 Uiso 1 1 calc R U
H9B H 0.6754 0.3864 0.4954 0.021 Uiso 1 1 calc R U
H9C H 0.6021 0.4342 0.5138 0.021 Uiso 1 1 calc R U
C10 C 0.7280(4) 0.6136(4) 0.8510(3) 0.0127(15) Uani 1 1 d . .
H10A H 0.6884 0.6058 0.8824 0.019 Uiso 1 1 calc R U
H10B H 0.7689 0.6404 0.8732 0.019 Uiso 1 1 calc R U
H10C H 0.7431 0.5589 0.8338 0.019 Uiso 1 1 calc R U
C11 C 0.6734(4) 0.7547(4) 0.8206(4) 0.0171(16) Uani 1 1 d . .
H11A H 0.6542 0.7889 0.7845 0.026 Uiso 1 1 calc R U
H11B H 0.7130 0.7847 0.8422 0.026 Uiso 1 1 calc R U
H11C H 0.6349 0.7437 0.8526 0.026 Uiso 1 1 calc R U
C12 C 0.4322(4) 0.7258(4) 0.8619(4) 0.0188(17) Uani 1 1 d . .
H12 H 0.3981 0.7693 0.8548 0.023 Uiso 1 1 calc R U
C13 C 0.4356(4) 0.6855(5) 0.9234(4) 0.0195(17) Uani 1 1 d . .
H13 H 0.4047 0.7026 0.9582 0.023 Uiso 1 1 calc R U
C14 C 0.8029(4) 0.5023(5) 0.5618(4) 0.0209(17) Uani 1 1 d . .
H14A H 0.8262 0.5556 0.5728 0.031 Uiso 1 1 calc R U
H14B H 0.8271 0.4774 0.5236 0.031 Uiso 1 1 calc R U
H14C H 0.8066 0.4640 0.5994 0.031 Uiso 1 1 calc R U
C15 C 0.5880(4) 0.7548(4) 0.6449(4) 0.0204(17) Uani 1 1 d . .
H15A H 0.5457 0.7261 0.6630 0.031 Uiso 1 1 calc R U
H15B H 0.5734 0.8092 0.6269 0.031 Uiso 1 1 calc R U
H15C H 0.6238 0.7633 0.6798 0.031 Uiso 1 1 calc R U
C16 C 0.7034(4) 0.5737(5) 0.4572(3) 0.0212(17) Uani 1 1 d . .
H16A H 0.6541 0.5911 0.4462 0.032 Uiso 1 1 calc R U
H16B H 0.7208 0.5339 0.4240 0.032 Uiso 1 1 calc R U
H16C H 0.7351 0.6228 0.4580 0.032 Uiso 1 1 calc R U
C17 C 0.4446(4) 0.4772(6) 0.7628(4) 0.035(2) Uani 1 1 d . .
H17A H 0.4785 0.4409 0.7865 0.053 Uiso 1 1 calc R U
H17B H 0.4018 0.4448 0.7502 0.053 Uiso 1 1 calc R U
H17C H 0.4301 0.5237 0.7914 0.053 Uiso 1 1 calc R U
C18 C 0.7083(4) 0.7532(5) 0.5453(4) 0.0293(19) Uani 1 1 d . .
H18A H 0.7386 0.7707 0.5824 0.044 Uiso 1 1 calc R U
H18B H 0.6900 0.8029 0.5224 0.044 Uiso 1 1 calc R U
H18C H 0.7370 0.7193 0.5148 0.044 Uiso 1 1 calc R U
C19 C 0.5543(4) 0.6741(5) 0.5138(3) 0.0241(18) Uani 1 1 d . .
H19A H 0.5465 0.6141 0.5063 0.036 Uiso 1 1 calc R U
H19B H 0.5683 0.7010 0.4724 0.036 Uiso 1 1 calc R U
H19C H 0.5096 0.6995 0.5302 0.036 Uiso 1 1 calc R U
C20 C 0.4971(4) 0.4391(5) 0.6529(4) 0.033(2) Uani 1 1 d . .
H20A H 0.5204 0.4608 0.6130 0.049 Uiso 1 1 calc R U
H20B H 0.4516 0.4115 0.6410 0.049 Uiso 1 1 calc R U
H20C H 0.5292 0.3987 0.6743 0.049 Uiso 1 1 calc R U
C21 C 0.4328(4) 0.5766(5) 0.6655(4) 0.033(2) Uani 1 1 d . .
H21A H 0.4236 0.6240 0.6950 0.050 Uiso 1 1 calc R U
H21B H 0.3868 0.5502 0.6536 0.050 Uiso 1 1 calc R U
H21C H 0.4569 0.5967 0.6256 0.050 Uiso 1 1 calc R U

loop_
_atom_site_aniso_label
_atom_site_aniso_U_11
_atom_site_aniso_U_22
_atom_site_aniso_U_33
_atom_site_aniso_U_23
_atom_site_aniso_U_13
_atom_site_aniso_U_12
Se1 0.0179(4) 0.0122(3) 0.0149(3) 0.0041(3) 0.0040(3) 0.0083(3)
Br1 0.0292(4) 0.0448(5) 0.0207(4) 0.0091(4) 0.0072(4) -0.0091(4)
Cu1 0.0179(5) 0.0147(4) 0.0146(4) 0.0031(4) 0.0011(4) 0.0001(4)
Si1 0.0086(9) 0.0067(9) 0.0099(9) -0.0002(7) 0.0003(8) 0.0033(7)
Si3 0.0126(10) 0.0098(9) 0.0113(9) -0.0002(8) 0.0030(8) 0.0003(8)
Si2 0.0185(11) 0.0079(9) 0.0103(9) 0.0022(8) -0.0018(8) 0.0016(8)
N2 0.011(3) 0.005(3) 0.008(3) 0.001(2) -0.003(2) -0.002(2)
N1 0.011(3) 0.007(3) 0.013(3) 0.000(2) 0.001(2) -0.001(2)
N3 0.0075(14) 0.0087(14) 0.0083(14) 0.0000(9) -0.0003(9) 0.0008(9)
C2 0.015(4) 0.005(3) 0.012(3) 0.001(3) 0.000(3) -0.005(3)
C1 0.012(3) 0.006(3) 0.007(3) 0.005(3) 0.002(3) 0.004(3)
C3 0.017(4) 0.009(3) 0.014(3) -0.007(3) -0.005(3) 0.002(3)
C4 0.008(3) 0.022(4) 0.019(4) 0.001(3) -0.001(3) -0.005(3)
C5 0.011(4) 0.018(4) 0.014(4) -0.002(3) -0.002(3) -0.005(3)
C6 0.018(4) 0.022(4) 0.015(4) 0.003(3) 0.004(3) -0.013(3)
C7 0.012(4) 0.013(4) 0.015(4) 0.001(3) 0.004(3) -0.001(3)
C8 0.017(4) 0.009(3) 0.010(4) -0.003(3) 0.003(3) 0.002(3)
C9 0.019(4) 0.011(4) 0.012(3) -0.004(3) -0.001(3) 0.005(3)
C10 0.010(4) 0.017(4) 0.011(3) 0.000(3) 0.000(3) 0.002(3)
C11 0.008(4) 0.022(4) 0.022(4) -0.009(3) -0.003(3) -0.003(3)
C12 0.015(4) 0.010(4) 0.032(4) -0.006(3) 0.007(3) 0.001(3)
C13 0.016(4) 0.019(4) 0.024(4) -0.009(3) 0.013(3) -0.004(3)
C14 0.017(4) 0.024(4) 0.022(4) -0.007(3) 0.007(3) 0.000(3)
C15 0.028(4) 0.011(4) 0.022(4) 0.003(3) -0.006(3) 0.004(3)
C16 0.027(4) 0.019(4) 0.018(4) -0.001(3) 0.012(3) 0.000(4)
C17 0.022(5) 0.056(6) 0.027(5) 0.002(4) 0.000(4) -0.026(4)
C18 0.040(5) 0.014(4) 0.034(5) 0.004(3) 0.007(4) -0.013(4)
C19 0.032(5) 0.023(4) 0.017(4) 0.000(3) -0.003(3) 0.015(4)
C20 0.020(4) 0.022(4) 0.056(6) -0.024(4) 0.003(4) -0.001(4)
C21 0.023(4) 0.034(5) 0.043(5) -0.008(4) -0.020(4) 0.003(4)

loop_
_atom_type_symbol
_atom_type_description
_atom_type_scat_dispersion_real
_atom_type_scat_dispersion_imag
_atom_type_scat_source
C C 0.0033 0.0016 'International Tables Vol C Tables 4.2.6.8 and 6.1.1.4'
H H 0.0000 0.0000 'International Tables Vol C Tables 4.2.6.8 and 6.1.1.4'
N N 0.0061 0.0033 'International Tables Vol C Tables 4.2.6.8 and 6.1.1.4'
Si Si 0.0817 0.0704 'International Tables Vol C Tables 4.2.6.8 and 6.1.1.4'
Cu Cu 0.3201 1.2651 'International Tables Vol C Tables 4.2.6.8 and 6.1.1.4'
Se Se -0.0929 2.2259 'International Tables Vol C Tables 4.2.6.8 and 6.1.1.4'
Br Br -0.2901 2.4595 'International Tables Vol C Tables 4.2.6.8 and 6.1.1.4'

loop_
_geom_angle_atom_site_label_1
_geom_angle_atom_site_label_2
_geom_angle_atom_site_label_3
_geom_angle
Si1 Se1 Cu1 99.55(6)
Br1 Cu1 Se1 173.22(5)
N3 Si1 N2 117.9(2)
N3 Si1 N1 116.4(3)
N2 Si1 N1 72.3(2)
N3 Si1 Se1 114.93(19)
N2 Si1 Se1 113.32(18)
N1 Si1 Se1 115.38(18)
N3 Si1 C1 126.8(2)
N2 Si1 C1 36.3(2)
N1 Si1 C1 36.2(2)
Se1 Si1 C1 118.27(17)
N3 Si3 C9 111.0(3)
N3 Si3 C14 111.1(3)
C9 Si3 C14 113.0(3)
N3 Si3 C16 111.9(3)
C9 Si3 C16 104.1(3)
C14 Si3 C16 105.5(3)
N3 Si2 C15 114.1(3)
N3 Si2 C19 109.4(3)
C15 Si2 C19 105.6(3)
N3 Si2 C18 109.6(3)
C15 Si2 C18 104.7(3)
C19 Si2 C18 113.4(4)
C1 N2 C3 131.4(5)
C1 N2 Si1 90.6(4)
C3 N2 Si1 135.9(4)
C1 N1 C4 130.8(5)
C1 N1 Si1 90.5(4)
C4 N1 Si1 138.6(4)
Si1 N3 Si2 123.8(3)
Si1 N3 Si3 119.8(3)
Si2 N3 Si3 116.3(3)
C8 C2 C7 120.0(6)
C8 C2 C1 120.5(6)
C7 C2 C1 119.3(6)
N1 C1 N2 106.2(5)
N1 C1 C2 126.5(6)
N2 C1 C2 127.3(6)
N1 C1 Si1 53.3(3)
N2 C1 Si1 53.1(3)
C2 C1 Si1 175.6(5)
N2 C3 C11 113.0(5)
N2 C3 C5 105.4(5)
C11 C3 C5 110.2(5)
N2 C3 C10 110.0(5)
C11 C3 C10 109.3(5)
C5 C3 C10 108.9(5)
N1 C4 C21 109.5(6)
N1 C4 C17 112.4(6)
C21 C4 C17 111.3(6)
N1 C4 C20 105.6(5)
C21 C4 C20 109.0(6)
C17 C4 C20 108.9(6)
C3 C5 H5A 109.5
C3 C5 H5B 109.5
H5A C5 H5B 109.5
C3 C5 H5C 109.5
H5A C5 H5C 109.5
H5B C5 H5C 109.5
C7 C6 C13 120.9(7)
C7 C6 H6 119.6
C13 C6 H6 119.6
C6 C7 C2 119.2(6)
C6 C7 H7 120.4
C2 C7 H7 120.4
C2 C8 C12 120.2(6)
C2 C8 H8 119.9
C12 C8 H8 119.9
Si3 C9 H9A 109.5
Si3 C9 H9B 109.5
H9A C9 H9B 109.5
Si3 C9 H9C 109.5
H9A C9 H9C 109.5
H9B C9 H9C 109.5
C3 C10 H10A 109.5
C3 C10 H10B 109.5
H10A C10 H10B 109.5
C3 C10 H10C 109.5
H10A C10 H10C 109.5
H10B C10 H10C 109.5
C3 C11 H11A 109.5
C3 C11 H11B 109.5
H11A C11 H11B 109.5
C3 C11 H11C 109.5
H11A C11 H11C 109.5
H11B C11 H11C 109.5
C13 C12 C8 120.1(7)
C13 C12 H12 119.9
C8 C12 H12 119.9
C12 C13 C6 119.6(6)
C12 C13 H13 120.2
C6 C13 H13 120.2
Si3 C14 H14A 109.5
Si3 C14 H14B 109.5
H14A C14 H14B 109.5
Si3 C14 H14C 109.5
H14A C14 H14C 109.5
H14B C14 H14C 109.5
Si2 C15 H15A 109.5
Si2 C15 H15B 109.5
H15A C15 H15B 109.5
Si2 C15 H15C 109.5
H15A C15 H15C 109.5
H15B C15 H15C 109.5
Si3 C16 H16A 109.5
Si3 C16 H16B 109.5
H16A C16 H16B 109.5
Si3 C16 H16C 109.5
H16A C16 H16C 109.5
H16B C16 H16C 109.5
C4 C17 H17A 109.5
C4 C17 H17B 109.5
H17A C17 H17B 109.5
C4 C17 H17C 109.5
H17A C17 H17C 109.5
H17B C17 H17C 109.5
Si2 C18 H18A 109.5
Si2 C18 H18B 109.5
H18A C18 H18B 109.5
Si2 C18 H18C 109.5
H18A C18 H18C 109.5
H18B C18 H18C 109.5
Si2 C19 H19A 109.5
Si2 C19 H19B 109.5
H19A C19 H19B 109.5
Si2 C19 H19C 109.5
H19A C19 H19C 109.5
H19B C19 H19C 109.5
C4 C20 H20A 109.5
C4 C20 H20B 109.5
H20A C20 H20B 109.5
C4 C20 H20C 109.5
H20A C20 H20C 109.5
H20B C20 H20C 109.5
C4 C21 H21A 109.5
C4 C21 H21B 109.5
H21A C21 H21B 109.5
C4 C21 H21C 109.5
H21A C21 H21C 109.5
H21B C21 H21C 109.5

loop_
_geom_bond_atom_site_label_1
_geom_bond_atom_site_label_2
_geom_bond_distance
Se1 Si1 2.1901(18)
Se1 Cu1 2.2460(11)
Br1 Cu1 2.2194(11)
Si1 N3 1.696(5)
Si1 N2 1.811(5)
Si1 N1 1.817(5)
Si1 C1 2.265(6)
Si3 N3 1.791(5)
Si3 C9 1.860(7)
Si3 C14 1.864(7)
Si3 C16 1.870(7)
Si2 N3 1.779(5)
Si2 C15 1.852(7)
Si2 C19 1.863(7)
Si2 C18 1.865(7)
N2 C1 1.340(8)
N2 C3 1.485(8)
N1 C1 1.336(8)
N1 C4 1.488(8)
C2 C8 1.382(9)
C2 C7 1.393(9)
C2 C1 1.479(9)
C3 C11 1.521(9)
C3 C5 1.523(9)
C3 C10 1.535(9)
C4 C21 1.510(10)
C4 C17 1.510(10)
C4 C20 1.511(10)
C5 H5A 0.9600
C5 H5B 0.9600
C5 H5C 0.9600
C6 C7 1.380(9)
C6 C13 1.383(10)
C6 H6 0.9300
C7 H7 0.9300
C8 C12 1.385(9)
C8 H8 0.9300
C9 H9A 0.9600
C9 H9B 0.9600
C9 H9C 0.9600
C10 H10A 0.9600
C10 H10B 0.9600
C10 H10C 0.9600
C11 H11A 0.9600
C11 H11B 0.9600
C11 H11C 0.9600
C12 C13 1.378(10)
C12 H12 0.9300
C13 H13 0.9300
C14 H14A 0.9600
C14 H14B 0.9600
C14 H14C 0.9600
C15 H15A 0.9600
C15 H15B 0.9600
C15 H15C 0.9600
C16 H16A 0.9600
C16 H16B 0.9600
C16 H16C 0.9600
C17 H17A 0.9600
C17 H17B 0.9600
C17 H17C 0.9600
C18 H18A 0.9600
C18 H18B 0.9600
C18 H18C 0.9600
C19 H19A 0.9600
C19 H19B 0.9600
C19 H19C 0.9600
C20 H20A 0.9600
C20 H20B 0.9600
C20 H20C 0.9600
C21 H21A 0.9600
C21 H21B 0.9600
C21 H21C 0.9600
